data_2223771
loop_
_publ_author_name
'Qi, Xu'
'Shao, Ming'
'Li, Chen-Xin'

_publ_section_title
;Poly[[bis[\m~2~-8-ethyl-5-oxo-2-(piperazin-1-yl)-5,8-dihydropyrido[2,3-<i>d</i>]pyrimidine-6-carboxylato]cobalt(II)]
 dihydrate]
;
_journal_coeditor_code HB5124
_journal_issue 11
_journal_name_full 'Acta Crystallographica Section E'
_journal_page_first m1334
_journal_paper_doi 10.1107/S1600536809040185
_journal_volume 65
_journal_year 2009
_chemical_formula_iupac '[Co (C14 H16 N5 O3)2], 2H2 O'
_chemical_formula_moiety 'C28 H32 Co N10 O6, 2(H2 O)'
_chemical_formula_sum 'C28 H36 Co N10 O8'
_chemical_formula_weight 699.58
_chemical_name_systematic
;
Poly[[bis[\m~2~-8-ethyl-5-oxo-2-(piperazin-1-yl)-5,8-
dihydropyrido[2,3-<i>d</i>]pyrimidine-6-carboxylato]cobalt(II)] dihydrate]
;
_space_group_IT_number 14
_symmetry_cell_setting monoclinic
_symmetry_space_group_name_Hall '-P 2ybc'
_symmetry_space_group_name_H-M 'P 1 21/c 1'
_atom_sites_solution_hydrogens geom
_atom_sites_solution_primary direct
_atom_sites_solution_secondary difmap
_audit_creation_method SHELXL-97
_cell_angle_alpha 90.00
_cell_angle_beta 101.2540(10)
_cell_angle_gamma 90.00
_cell_formula_units_Z 2
_cell_length_a 6.1093(3)
_cell_length_b 21.3690(11)
_cell_length_c 12.5944(6)
_cell_measurement_reflns_used 4362
_cell_measurement_temperature 295(2)
_cell_measurement_theta_max 28.1865
_cell_measurement_theta_min 2.5205
_cell_volume 1612.58(14)
_computing_cell_refinement 'SAINT (Bruker, 1998)'
_computing_data_collection 'SMART (Bruker, 1998)'
_computing_data_reduction 'SAINT (Bruker, 1998)'
_computing_molecular_graphics 'SHELXTL (Sheldrick, 2008)'
_computing_publication_material 'SHELXTL (Sheldrick, 2008)'
_computing_structure_refinement 'SHELXL97 (Sheldrick, 2008)'
_computing_structure_solution 'SHELXS97 (Sheldrick, 2008)'
_diffrn_ambient_temperature 295(2)
_diffrn_measured_fraction_theta_full 0.975
_diffrn_measured_fraction_theta_max 0.975
_diffrn_measurement_device_type 'Bruker SMART CCD'
_diffrn_measurement_method \w
_diffrn_radiation_monochromator graphite
_diffrn_radiation_source 'fine-focus sealed tube'
_diffrn_radiation_type MoK\a
_diffrn_radiation_wavelength 0.71073
_diffrn_reflns_av_R_equivalents 0.0285
_diffrn_reflns_av_sigmaI/netI 0.0401
_diffrn_reflns_limit_h_max 6
_diffrn_reflns_limit_h_min -8
_diffrn_reflns_limit_k_max 28
_diffrn_reflns_limit_k_min -27
_diffrn_reflns_limit_l_max 15
_diffrn_reflns_limit_l_min -15
_diffrn_reflns_number 9807
_diffrn_reflns_theta_full 28.28
_diffrn_reflns_theta_max 28.28
_diffrn_reflns_theta_min 1.90
_exptl_absorpt_coefficient_mu 0.596
_exptl_absorpt_correction_T_max 0.900
_exptl_absorpt_correction_T_min 0.832
_exptl_absorpt_correction_type multi-scan
_exptl_absorpt_process_details '(SADABS; Sheldrick, 1996)'
_exptl_crystal_colour pink
_exptl_crystal_density_diffrn 1.433
_exptl_crystal_density_method 'not measured'
_exptl_crystal_description prism
_exptl_crystal_F_000 722
_exptl_crystal_size_max 0.32
_exptl_crystal_size_mid 0.26
_exptl_crystal_size_min 0.18
_refine_diff_density_max 0.771
_refine_diff_density_min -0.459
_refine_ls_extinction_method none
_refine_ls_goodness_of_fit_ref 1.117
_refine_ls_hydrogen_treatment mixed
_refine_ls_matrix_type full
_refine_ls_number_parameters 227
_refine_ls_number_reflns 3894
_refine_ls_number_restraints 1
_refine_ls_restrained_S_all 1.117
_refine_ls_R_factor_all 0.0699
_refine_ls_R_factor_gt 0.0604
_refine_ls_shift/su_max 0.003
_refine_ls_shift/su_mean 0.000
_refine_ls_structure_factor_coef Fsqd
_refine_ls_weighting_details 'calc w=1/[\s^2^(Fo^2^)+(0.0899P)^2^+1.3252P] where P=(Fo^2^+2Fc^2^)/3'
_refine_ls_weighting_scheme calc
_refine_ls_wR_factor_gt 0.1731
_refine_ls_wR_factor_ref 0.1810
_reflns_number_gt 3327
_reflns_number_total 3894
_reflns_threshold_expression I>2\s(I)
_cod_data_source_file hb5124.cif
_cod_data_source_block I
_cod_original_sg_symbol_H-M 'P 21/c'
_cod_database_code 2223771
_cod_database_fobs_code 2223771

loop_
_symmetry_equiv_pos_as_xyz
'x, y, z'
'-x, y+1/2, -z+1/2'
'-x, -y, -z'
'x, -y-1/2, z-1/2'

loop_
_atom_site_type_symbol
_atom_site_label
_atom_site_fract_x
_atom_site_fract_y
_atom_site_fract_z
_atom_site_U_iso_or_equiv
_atom_site_adp_type
_atom_site_calc_flag
_atom_site_refinement_flags
_atom_site_occupancy
_atom_site_disorder_assembly
_atom_site_disorder_group
O O1W 0.669(4) 0.5177(8) 0.5335(9) 0.255(11) Uani d P 0.50 . .
O O2W -0.024(4) 0.5581(10) 0.4291(11) 0.254(10) Uani d P 0.50 . .
Co Co1 0.5000 0.5000 0.0000 0.02469(18) Uani d S 1 . .
O O1 0.6496(3) 0.57810(9) 0.08289(16) 0.0324(4) Uani d . 1 . .
O O2 0.1437(5) 0.51651(14) 0.2499(2) 0.0626(8) Uani d . 1 . .
N N1 0.5101(5) 0.67072(13) 0.3478(2) 0.0487(7) Uani d . 1 . .
N N2 0.7758(5) 0.74617(12) 0.3332(2) 0.0390(6) Uani d . 1 . .
N N3 1.0138(5) 0.73519(13) 0.2023(2) 0.0437(7) Uani d . 1 . .
N N4 1.0250(4) 0.82327(11) 0.3106(2) 0.0362(6) Uani d . 1 . .
C C1 0.2840(5) 0.52788(13) 0.1939(2) 0.0328(6) Uani d . 1 . .
C C2 0.4347(5) 0.58348(13) 0.2241(2) 0.0330(6) Uani d . 1 . .
C C3 0.6059(4) 0.60347(12) 0.1662(2) 0.0275(5) Uani d . 1 . .
C C4 0.7269(5) 0.65898(13) 0.2104(2) 0.0318(6) Uani d . 1 . .
C C5 0.9081(5) 0.68298(14) 0.1695(3) 0.0398(7) Uani d . 1 . .
H H5 0.9566 0.6603 0.1155 0.048 Uiso calc R 1 . .
C C6 0.9339(5) 0.76685(13) 0.2815(2) 0.0334(6) Uani d . 1 . .
C C7 0.6763(5) 0.69244(13) 0.2976(3) 0.0364(6) Uani d . 1 . .
C C8 0.3996(6) 0.61779(15) 0.3104(3) 0.0452(8) Uani d . 1 . .
H H8 0.2905 0.6036 0.3467 0.054 Uiso calc R 1 . .
C C9 0.4470(8) 0.7043(2) 0.4423(4) 0.0646(12) Uani d . 1 . .
H H9A 0.4693 0.7489 0.4351 0.078 Uiso calc R 1 . .
H H9B 0.2902 0.6972 0.4425 0.078 Uiso calc R 1 . .
C C10 0.5781(12) 0.6828(4) 0.5417(5) 0.118(2) Uani d . 1 . .
H H10A 0.5474 0.6393 0.5513 0.177 Uiso calc R 1 . .
H H10B 0.5417 0.7065 0.6006 0.177 Uiso calc R 1 . .
H H10C 0.7335 0.6880 0.5401 0.177 Uiso calc R 1 . .
C C11 1.1614(6) 0.85706(17) 0.2461(3) 0.0478(8) Uani d . 1 . .
H H11A 1.0667 0.8839 0.1943 0.057 Uiso calc R 1 . .
H H11B 1.2345 0.8274 0.2062 0.057 Uiso calc R 1 . .
C C12 1.3372(5) 0.89675(15) 0.3196(3) 0.0400(7) Uani d . 1 . .
H H12A 1.4448 0.8690 0.3630 0.048 Uiso calc R 1 . .
H H12B 1.4162 0.9216 0.2747 0.048 Uiso calc R 1 . .
C C13 1.1106(5) 0.90153(13) 0.4537(2) 0.0330(6) Uani d . 1 . .
H H13A 1.0424 0.9293 0.4989 0.040 Uiso calc R 1 . .
H H13B 1.2078 0.8731 0.5011 0.040 Uiso calc R 1 . .
C C14 0.9295(5) 0.86418(14) 0.3823(3) 0.0353(6) Uani d . 1 . .
H H14A 0.8505 0.8392 0.4270 0.042 Uiso calc R 1 . .
H H14B 0.8233 0.8925 0.3395 0.042 Uiso calc R 1 . .
N N5 1.2458(4) 0.93890(10) 0.39246(19) 0.0286(5) Uani d D 1 . .
O O3 0.3027(3) 0.49641(8) 0.11147(17) 0.0295(4) Uani d . 1 . .
H H5N 1.155(5) 0.9660(14) 0.350(2) 0.044 Uiso d D 1 . .

loop_
_atom_site_aniso_label
_atom_site_aniso_U_11
_atom_site_aniso_U_22
_atom_site_aniso_U_33
_atom_site_aniso_U_12
_atom_site_aniso_U_13
_atom_site_aniso_U_23
O1W 0.52(4) 0.180(13) 0.073(8) -0.084(17) 0.063(13) 0.045(8)
O2W 0.35(2) 0.33(2) 0.122(10) -0.09(2) 0.147(13) -0.030(13)
Co1 0.0276(3) 0.0158(3) 0.0304(3) -0.00028(17) 0.0050(2) -0.00242(17)
O1 0.0350(10) 0.0243(9) 0.0395(11) -0.0065(8) 0.0113(8) -0.0089(8)
O2 0.0732(18) 0.0635(16) 0.0631(17) -0.0401(15) 0.0429(15) -0.0297(14)
N1 0.0630(18) 0.0404(15) 0.0494(16) -0.0222(14) 0.0271(14) -0.0189(12)
N2 0.0494(15) 0.0296(12) 0.0413(14) -0.0138(11) 0.0167(11) -0.0129(10)
N3 0.0454(15) 0.0348(14) 0.0556(16) -0.0152(12) 0.0221(13) -0.0200(12)
N4 0.0390(13) 0.0268(12) 0.0462(14) -0.0093(10) 0.0169(11) -0.0132(10)
C1 0.0354(14) 0.0250(13) 0.0379(15) -0.0061(11) 0.0068(12) -0.0030(11)
C2 0.0409(15) 0.0244(13) 0.0343(14) -0.0074(11) 0.0091(12) -0.0035(10)
C3 0.0309(13) 0.0192(12) 0.0314(13) -0.0023(10) 0.0034(10) -0.0024(10)
C4 0.0354(14) 0.0241(12) 0.0365(14) -0.0064(11) 0.0082(11) -0.0064(11)
C5 0.0434(16) 0.0300(14) 0.0498(18) -0.0102(12) 0.0186(14) -0.0180(13)
C6 0.0338(14) 0.0248(13) 0.0427(16) -0.0058(11) 0.0097(12) -0.0087(11)
C7 0.0449(16) 0.0269(13) 0.0397(15) -0.0099(12) 0.0139(13) -0.0087(11)
C8 0.057(2) 0.0352(16) 0.0486(18) -0.0198(15) 0.0238(16) -0.0107(14)
C9 0.080(3) 0.058(2) 0.065(3) -0.030(2) 0.035(2) -0.025(2)
C10 0.121(5) 0.155(7) 0.082(4) -0.025(5) 0.028(4) -0.020(4)
C11 0.055(2) 0.0429(18) 0.0501(19) -0.0253(15) 0.0221(16) -0.0187(15)
C12 0.0370(15) 0.0326(15) 0.0537(18) -0.0113(12) 0.0167(13) -0.0110(13)
C13 0.0334(14) 0.0266(13) 0.0402(15) -0.0067(11) 0.0104(12) -0.0072(11)
C14 0.0290(13) 0.0276(13) 0.0507(17) -0.0062(11) 0.0114(12) -0.0119(12)
N5 0.0283(11) 0.0208(10) 0.0362(12) -0.0017(8) 0.0053(9) -0.0010(9)
O3 0.0337(10) 0.0199(9) 0.0353(11) -0.0035(7) 0.0072(8) -0.0029(7)

loop_
_atom_type_symbol
_atom_type_description
_atom_type_scat_dispersion_real
_atom_type_scat_dispersion_imag
_atom_type_scat_source
C C 0.0033 0.0016 'International Tables Vol C Tables 4.2.6.8 and 6.1.1.4'
H H 0.0000 0.0000 'International Tables Vol C Tables 4.2.6.8 and 6.1.1.4'
N N 0.0061 0.0033 'International Tables Vol C Tables 4.2.6.8 and 6.1.1.4'
O O 0.0106 0.0060 'International Tables Vol C Tables 4.2.6.8 and 6.1.1.4'
Co Co 0.3494 0.9721 'International Tables Vol C Tables 4.2.6.8 and 6.1.1.4'

loop_
_geom_angle_atom_site_label_1
_geom_angle_atom_site_label_2
_geom_angle_atom_site_label_3
_geom_angle_site_symmetry_1
_geom_angle_site_symmetry_3
_geom_angle
_geom_angle_publ_flag
O3 Co1 O3 3_665 . 180.0 ?
O3 Co1 O1 3_665 3_665 86.86(7) ?
O3 Co1 O1 . 3_665 93.14(7) ?
O3 Co1 O1 3_665 . 93.14(7) ?
O3 Co1 O1 . . 86.86(7) ?
O1 Co1 O1 3_665 . 180.0 ?
O3 Co1 N5 3_665 2_745 90.28(8) ?
O3 Co1 N5 . 2_745 89.72(8) ?
O1 Co1 N5 3_665 2_745 91.18(8) ?
O1 Co1 N5 . 2_745 88.82(8) ?
O3 Co1 N5 3_665 4_475 89.72(8) ?
O3 Co1 N5 . 4_475 90.28(8) ?
O1 Co1 N5 3_665 4_475 88.82(8) ?
O1 Co1 N5 . 4_475 91.18(8) ?
N5 Co1 N5 2_745 4_475 180.0 ?
C3 O1 Co1 . . 128.37(17) ?
C8 N1 C7 . . 119.0(3) ?
C8 N1 C9 . . 119.1(3) ?
C7 N1 C9 . . 121.9(3) ?
C7 N2 C6 . . 116.4(2) ?
C5 N3 C6 . . 115.1(3) ?
C6 N4 C14 . . 120.7(2) ?
C6 N4 C11 . . 122.7(2) ?
C14 N4 C11 . . 112.8(2) ?
O2 C1 O3 . . 123.3(3) ?
O2 C1 C2 . . 118.0(3) ?
O3 C1 C2 . . 118.6(2) ?
C8 C2 C3 . . 118.9(3) ?
C8 C2 C1 . . 116.3(3) ?
C3 C2 C1 . . 124.8(2) ?
O1 C3 C4 . . 119.9(2) ?
O1 C3 C2 . . 125.8(2) ?
C4 C3 C2 . . 114.3(2) ?
C7 C4 C5 . . 114.4(2) ?
C7 C4 C3 . . 123.1(3) ?
C5 C4 C3 . . 122.5(3) ?
N3 C5 C4 . . 124.7(3) ?
N3 C5 H5 . . 117.7 ?
C4 C5 H5 . . 117.7 ?
N2 C6 N4 . . 117.5(2) ?
N2 C6 N3 . . 125.7(3) ?
N4 C6 N3 . . 116.9(3) ?
N2 C7 N1 . . 117.7(3) ?
N2 C7 C4 . . 123.3(3) ?
N1 C7 C4 . . 119.0(3) ?
N1 C8 C2 . . 125.6(3) ?
N1 C8 H8 . . 117.2 ?
C2 C8 H8 . . 117.2 ?
C10 C9 N1 . . 110.8(5) ?
C10 C9 H9A . . 109.5 ?
N1 C9 H9A . . 109.5 ?
C10 C9 H9B . . 109.5 ?
N1 C9 H9B . . 109.5 ?
H9A C9 H9B . . 108.1 ?
C9 C10 H10A . . 109.5 ?
C9 C10 H10B . . 109.5 ?
H10A C10 H10B . . 109.5 ?
C9 C10 H10C . . 109.5 ?
H10A C10 H10C . . 109.5 ?
H10B C10 H10C . . 109.5 ?
N4 C11 C12 . . 110.3(3) ?
N4 C11 H11A . . 109.6 ?
C12 C11 H11A . . 109.6 ?
N4 C11 H11B . . 109.6 ?
C12 C11 H11B . . 109.6 ?
H11A C11 H11B . . 108.1 ?
N5 C12 C11 . . 114.2(3) ?
N5 C12 H12A . . 108.7 ?
C11 C12 H12A . . 108.7 ?
N5 C12 H12B . . 108.7 ?
C11 C12 H12B . . 108.7 ?
H12A C12 H12B . . 107.6 ?
N5 C13 C14 . . 113.3(2) ?
N5 C13 H13A . . 108.9 ?
C14 C13 H13A . . 108.9 ?
N5 C13 H13B . . 108.9 ?
C14 C13 H13B . . 108.9 ?
H13A C13 H13B . . 107.7 ?
N4 C14 C13 . . 110.5(2) ?
N4 C14 H14A . . 109.5 ?
C13 C14 H14A . . 109.5 ?
N4 C14 H14B . . 109.5 ?
C13 C14 H14B . . 109.5 ?
H14A C14 H14B . . 108.1 ?
C13 N5 C12 . . 108.4(2) ?
C13 N5 Co1 . 2_755 112.89(17) ?
C12 N5 Co1 . 2_755 115.23(17) ?
C13 N5 H5N . . 108(2) ?
C12 N5 H5N . . 107(2) ?
Co1 N5 H5N 2_755 . 105(2) ?
C1 O3 Co1 . . 135.54(18) ?

loop_
_geom_bond_atom_site_label_1
_geom_bond_atom_site_label_2
_geom_bond_site_symmetry_2
_geom_bond_distance
_geom_bond_publ_flag
Co1 O3 3_665 2.022(2) ?
Co1 O3 . 2.022(2) y
Co1 O1 3_665 2.0829(18) ?
Co1 O1 . 2.0829(18) y
Co1 N5 2_745 2.265(2) y
Co1 N5 4_475 2.265(2) ?
O1 C3 . 1.255(3) ?
O2 C1 . 1.235(4) ?
N1 C8 . 1.354(4) ?
N1 C7 . 1.376(4) ?
N1 C9 . 1.503(5) ?
N2 C7 . 1.335(4) ?
N2 C6 . 1.341(4) ?
N3 C5 . 1.315(4) ?
N3 C6 . 1.371(4) ?
N4 C6 . 1.348(3) ?
N4 C14 . 1.459(3) ?
N4 C11 . 1.462(4) ?
C1 O3 . 1.261(3) ?
C1 C2 . 1.506(4) ?
C2 C8 . 1.362(4) ?
C2 C3 . 1.451(4) ?
C3 C4 . 1.450(4) ?
C4 C7 . 1.396(4) ?
C4 C5 . 1.405(4) ?
C5 H5 . 0.9300 ?
C8 H8 . 0.9300 ?
C9 C10 . 1.425(9) ?
C9 H9A . 0.9700 ?
C9 H9B . 0.9700 ?
C10 H10A . 0.9600 ?
C10 H10B . 0.9600 ?
C10 H10C . 0.9600 ?
C11 C12 . 1.530(4) ?
C11 H11A . 0.9700 ?
C11 H11B . 0.9700 ?
C12 N5 . 1.471(4) ?
C12 H12A . 0.9700 ?
C12 H12B . 0.9700 ?
C13 N5 . 1.471(3) ?
C13 C14 . 1.510(4) ?
C13 H13A . 0.9700 ?
C13 H13B . 0.9700 ?
C14 H14A . 0.9700 ?
C14 H14B . 0.9700 ?
N5 Co1 2_755 2.265(2) ?
N5 H5N . 0.900(10) ?

loop_
_geom_hbond_atom_site_label_D
_geom_hbond_atom_site_label_H
_geom_hbond_atom_site_label_A
_geom_hbond_site_symmetry_A
_geom_hbond_distance_DH
_geom_hbond_distance_HA
_geom_hbond_distance_DA
_geom_hbond_angle_DHA
N5 H5N O2 2_655 0.900(10) 2.278(14) 3.156(4) 165(3)

loop_
_geom_torsion_atom_site_label_1
_geom_torsion_atom_site_label_2
_geom_torsion_atom_site_label_3
_geom_torsion_atom_site_label_4
_geom_torsion_site_symmetry_1
_geom_torsion_site_symmetry_2
_geom_torsion_site_symmetry_3
_geom_torsion_site_symmetry_4
_geom_torsion
_geom_torsion_publ_flag
O3 Co1 O1 C3 3_665 . . . -179.8(2) ?
O3 Co1 O1 C3 . . . . 0.2(2) ?
N5 Co1 O1 C3 2_745 . . . -89.6(2) ?
N5 Co1 O1 C3 4_475 . . . 90.4(2) ?
O2 C1 C2 C8 . . . . -1.4(5) ?
O3 C1 C2 C8 . . . . 176.6(3) ?
O2 C1 C2 C3 . . . . -179.3(3) ?
O3 C1 C2 C3 . . . . -1.3(4) ?
Co1 O1 C3 C4 . . . . -178.49(19) ?
Co1 O1 C3 C2 . . . . -0.6(4) ?
C8 C2 C3 O1 . . . . -176.7(3) ?
C1 C2 C3 O1 . . . . 1.2(5) ?
C8 C2 C3 C4 . . . . 1.3(4) ?
C1 C2 C3 C4 . . . . 179.2(3) ?
O1 C3 C4 C7 . . . . 175.0(3) ?
C2 C3 C4 C7 . . . . -3.1(4) ?
O1 C3 C4 C5 . . . . -6.0(4) ?
C2 C3 C4 C5 . . . . 175.8(3) ?
C6 N3 C5 C4 . . . . -0.5(5) ?
C7 C4 C5 N3 . . . . -5.4(5) ?
C3 C4 C5 N3 . . . . 175.5(3) ?
C7 N2 C6 N4 . . . . 175.2(3) ?
C7 N2 C6 N3 . . . . -5.8(5) ?
C14 N4 C6 N2 . . . . -9.8(4) ?
C11 N4 C6 N2 . . . . -166.4(3) ?
C14 N4 C6 N3 . . . . 171.1(3) ?
C11 N4 C6 N3 . . . . 14.5(5) ?
C5 N3 C6 N2 . . . . 6.6(5) ?
C5 N3 C6 N4 . . . . -174.4(3) ?
C6 N2 C7 N1 . . . . -178.7(3) ?
C6 N2 C7 C4 . . . . -1.1(5) ?
C8 N1 C7 N2 . . . . 177.2(3) ?
C9 N1 C7 N2 . . . . -2.4(5) ?
C8 N1 C7 C4 . . . . -0.5(5) ?
C9 N1 C7 C4 . . . . 179.9(4) ?
C5 C4 C7 N2 . . . . 6.3(5) ?
C3 C4 C7 N2 . . . . -174.7(3) ?
C5 C4 C7 N1 . . . . -176.2(3) ?
C3 C4 C7 N1 . . . . 2.8(5) ?
C7 N1 C8 C2 . . . . -1.4(6) ?
C9 N1 C8 C2 . . . . 178.2(4) ?
C3 C2 C8 N1 . . . . 0.9(6) ?
C1 C2 C8 N1 . . . . -177.2(3) ?
C8 N1 C9 C10 . . . . 91.4(5) ?
C7 N1 C9 C10 . . . . -89.0(5) ?
C6 N4 C11 C12 . . . . -149.0(3) ?
C14 N4 C11 C12 . . . . 52.8(4) ?
N4 C11 C12 N5 . . . . -53.2(4) ?
C6 N4 C14 C13 . . . . 146.4(3) ?
C11 N4 C14 C13 . . . . -54.9(4) ?
N5 C13 C14 N4 . . . . 56.7(3) ?
C14 C13 N5 C12 . . . . -55.3(3) ?
C14 C13 N5 Co1 . . . 2_755 175.84(18) ?
C11 C12 N5 C13 . . . . 53.7(4) ?
C11 C12 N5 Co1 . . . 2_755 -178.7(2) ?
O2 C1 O3 Co1 . . . . 178.9(3) ?
C2 C1 O3 Co1 . . . . 1.0(4) ?
O1 Co1 O3 C1 3_665 . . . 179.6(3) ?
O1 Co1 O3 C1 . . . . -0.4(3) ?
N5 Co1 O3 C1 2_745 . . . 88.4(3) ?
N5 Co1 O3 C1 4_475 . . . -91.6(3) ?
